data_7106850
loop_
_publ_author_name
'Yun-Shan Sun'
'Kai Ding'
'Wei-Sheng Tian'

_publ_section_title
;
 Total syntheses of (Sp)-(+)- and (Rp)-(-)-spiniferin-1, a pair of unusual
 natural products with planar chirality
;
_journal_name_full Chem.Commun.
_journal_page_first 10437
_journal_paper_doi 10.1039/c1cc13650j
_journal_volume 47
_journal_year 2011
_chemical_formula_sum 'C21 H27 N O3'
_chemical_formula_weight 341.44
_chemical_name_systematic
;
?
;
_space_group_IT_number 19
_symmetry_cell_setting orthorhombic
_symmetry_space_group_name_Hall 'P 2ac 2ab'
_symmetry_space_group_name_H-M 'P 21 21 21'
_atom_sites_solution_hydrogens geom
_atom_sites_solution_primary direct
_atom_sites_solution_secondary difmap
_audit_creation_method SHELXL-97
_cell_angle_alpha 90.00
_cell_angle_beta 90.00
_cell_angle_gamma 90.00
_cell_formula_units_Z 4
_cell_length_a 11.4805(10)
_cell_length_b 11.8426(10)
_cell_length_c 14.1986(12)
_cell_measurement_reflns_used 1066
_cell_measurement_temperature 293(2)
_cell_measurement_theta_max 37.914
_cell_measurement_theta_min 4.479
_cell_volume 1930.4(3)
_computing_cell_refinement 'Bruker SMART'
_computing_data_collection 'Bruker SMART'
_computing_data_reduction 'Bruker SHELXTL'
_computing_molecular_graphics 'Bruker SHELXTL'
_computing_publication_material 'Bruker SHELXTL'
_computing_structure_refinement 'SHELXL-97 (Sheldrick, 1997)'
_computing_structure_solution 'SHELXS-97 (Sheldrick, 1990)'
_diffrn_ambient_temperature 293(2)
_diffrn_measured_fraction_theta_full 0.960
_diffrn_measured_fraction_theta_max 0.960
_diffrn_measurement_device_type 'CCD area detector'
_diffrn_measurement_method 'phi and omega scans'
_diffrn_radiation_monochromator graphite
_diffrn_radiation_source 'fine-focus sealed tube'
_diffrn_radiation_type MoK\a
_diffrn_radiation_wavelength 0.71073
_diffrn_reflns_av_R_equivalents 0.0775
_diffrn_reflns_av_sigmaI/netI 0.1396
_diffrn_reflns_limit_h_max 14
_diffrn_reflns_limit_h_min -14
_diffrn_reflns_limit_k_max 15
_diffrn_reflns_limit_k_min -14
_diffrn_reflns_limit_l_max 18
_diffrn_reflns_limit_l_min -16
_diffrn_reflns_number 11865
_diffrn_reflns_theta_full 28.26
_diffrn_reflns_theta_max 28.26
_diffrn_reflns_theta_min 2.24
_exptl_absorpt_coefficient_mu 0.078
_exptl_absorpt_correction_T_max 1.00000
_exptl_absorpt_correction_T_min 0.75955
_exptl_absorpt_correction_type empirical
_exptl_crystal_colour colorless
_exptl_crystal_density_diffrn 1.171
_exptl_crystal_density_method 'not measured'
_exptl_crystal_F_000 732
_exptl_crystal_size_max 0.250
_exptl_crystal_size_mid 0.232
_exptl_crystal_size_min 0.196
_refine_diff_density_max 0.209
_refine_diff_density_min -0.103
_refine_diff_density_rms 0.028
_refine_ls_abs_structure_details 'Flack H D (1983), Acta Cryst. A39, 876-881'
_refine_ls_abs_structure_Flack 1.1(15)
_refine_ls_extinction_coef 0.0046(6)
_refine_ls_extinction_expression Fc^*^=kFc[1+0.001xFc^2^\l^3^/sin(2\q)]^-1/4^
_refine_ls_extinction_method SHELXL
_refine_ls_goodness_of_fit_ref 0.701
_refine_ls_hydrogen_treatment mixed
_refine_ls_matrix_type full
_refine_ls_number_parameters 266
_refine_ls_number_reflns 4489
_refine_ls_number_restraints 2
_refine_ls_restrained_S_all 0.702
_refine_ls_R_factor_all 0.1130
_refine_ls_R_factor_gt 0.0454
_refine_ls_shift/su_max 0.001
_refine_ls_shift/su_mean 0.000
_refine_ls_structure_factor_coef Fsqd
_refine_ls_weighting_details 'calc w=1/[\s^2^(Fo^2^)+(0.0226P)^2^+0.0000P] where P=(Fo^2^+2Fc^2^)/3'
_refine_ls_weighting_scheme calc
_refine_ls_wR_factor_gt 0.0734
_refine_ls_wR_factor_ref 0.0856
_reflns_number_gt 1911
_reflns_number_total 4489
_reflns_threshold_expression >2sigma(I)
_cod_data_source_file c1cc13650j.txt
_cod_data_source_block cd24234
_cod_original_sg_symbol_H-M P2(1)2(1)2(1)
_cod_database_code 7106850

loop_
_symmetry_equiv_pos_as_xyz
'x, y, z'
'-x+1/2, -y, z+1/2'
'-x, y+1/2, -z+1/2'
'x+1/2, -y+1/2, -z'

loop_
_atom_site_label
_atom_site_type_symbol
_atom_site_fract_x
_atom_site_fract_y
_atom_site_fract_z
_atom_site_U_iso_or_equiv
_atom_site_adp_type
_atom_site_occupancy
_atom_site_symmetry_multiplicity
_atom_site_calc_flag
_atom_site_refinement_flags
_atom_site_disorder_assembly
_atom_site_disorder_group
N1 N 0.20681(17) 1.06757(16) 0.19403(13) 0.0465(5) Uani 1 1 d . . .
H27 H 0.2105 1.0392 0.2497 0.056 Uiso 1 1 calc R . .
O1 O 0.1448(2) 0.64550(19) 0.08309(15) 0.1050(8) Uani 1 1 d . . .
O2 O 0.21790(17) 0.94311(16) 0.35583(12) 0.0571(5) Uani 1 1 d D . .
O3 O 0.27321(14) 1.06526(14) 0.04709(11) 0.0567(5) Uani 1 1 d . . .
C1 C 0.2355(3) 0.7564(2) 0.1993(2) 0.0568(8) Uani 1 1 d . . .
C2 C 0.2066(3) 0.7275(3) 0.1014(2) 0.0680(9) Uani 1 1 d . . .
C3 C 0.2527(3) 0.8042(3) 0.0279(2) 0.0683(10) Uani 1 1 d . . .
C4 C 0.3670(2) 0.8558(2) 0.05872(17) 0.0555(7) Uani 1 1 d . . .
H4 H 0.3957 0.9054 0.0095 0.067 Uiso 1 1 calc R . .
H5 H 0.4239 0.7963 0.0679 0.067 Uiso 1 1 calc R . .
C5 C 0.3536(2) 0.9232(2) 0.15060(15) 0.0405(6) Uani 1 1 d . . .
C6 C 0.4759(2) 0.9697(2) 0.18584(19) 0.0511(7) Uani 1 1 d . . .
C7 C 0.4650(2) 1.0094(2) 0.28832(19) 0.0610(8) Uani 1 1 d . . .
H7 H 0.5396 1.0392 0.3087 0.073 Uiso 1 1 calc R . .
H6 H 0.4089 1.0706 0.2910 0.073 Uiso 1 1 calc R . .
C8 C 0.4277(2) 0.9181(2) 0.35609(17) 0.0619(8) Uani 1 1 d . . .
H9 H 0.4857 0.8585 0.3566 0.074 Uiso 1 1 calc R . .
H8 H 0.4229 0.9493 0.4191 0.074 Uiso 1 1 calc R . .
C9 C 0.3118(2) 0.8693(2) 0.32935(17) 0.0485(7) Uani 1 1 d D . .
C10 C 0.2978(2) 0.8462(2) 0.22462(17) 0.0413(6) Uani 1 1 d . . .
C11 C 0.5182(2) 1.0681(2) 0.12518(19) 0.0738(9) Uani 1 1 d . . .
H13 H 0.5962 1.0881 0.1432 0.111 Uiso 1 1 calc R . .
H12 H 0.4678 1.1319 0.1341 0.111 Uiso 1 1 calc R . .
H11 H 0.5173 1.0463 0.0601 0.111 Uiso 1 1 calc R . .
C12 C 0.5679(2) 0.8765(2) 0.1811(2) 0.0779(10) Uani 1 1 d . . .
H14 H 0.5872 0.8616 0.1165 0.117 Uiso 1 1 calc R . .
H15 H 0.5378 0.8090 0.2096 0.117 Uiso 1 1 calc R . .
H16 H 0.6365 0.9003 0.2143 0.117 Uiso 1 1 calc R . .
C13 C 0.2737(2) 1.0251(2) 0.12652(17) 0.0419(6) Uani 1 1 d . . .
C14 C 0.1271(2) 1.1613(2) 0.17616(18) 0.0478(7) Uani 1 1 d . . .
C15 C 0.0974(3) 1.2160(2) 0.2703(2) 0.0811(10) Uani 1 1 d . . .
H20 H 0.0595 1.1617 0.3101 0.122 Uiso 1 1 calc R . .
H18 H 0.0464 1.2790 0.2600 0.122 Uiso 1 1 calc R . .
H19 H 0.1676 1.2417 0.3001 0.122 Uiso 1 1 calc R . .
C16 C 0.0214(2) 1.1257(2) 0.12292(18) 0.0430(6) Uani 1 1 d . . .
C17 C -0.0408(3) 1.2034(3) 0.0711(2) 0.0549(8) Uani 1 1 d . . .
C18 C -0.1390(3) 1.1738(3) 0.0224(2) 0.0659(9) Uani 1 1 d . . .
C19 C -0.1781(3) 1.0675(4) 0.0231(2) 0.0776(10) Uani 1 1 d . . .
C20 C -0.1180(3) 0.9876(3) 0.0742(3) 0.0936(12) Uani 1 1 d . . .
H24 H -0.1444 0.9133 0.0754 0.112 Uiso 1 1 calc R . .
C21 C -0.0188(3) 1.0169(2) 0.1237(2) 0.0732(9) Uani 1 1 d . . .
H25 H 0.0210 0.9622 0.1578 0.088 Uiso 1 1 calc R . .
H1 H 0.1992(18) 0.7117(17) 0.2486(15) 0.048(7) Uiso 1 1 d . . .
H2 H 0.259(2) 0.765(2) -0.0310(19) 0.080(10) Uiso 1 1 d . . .
H3 H 0.193(2) 0.864(2) 0.0188(18) 0.077(10) Uiso 1 1 d . . .
H10 H 0.2968(19) 0.7977(14) 0.3639(13) 0.053(7) Uiso 1 1 d D . .
H17 H 0.1704(18) 1.2134(17) 0.1389(15) 0.045(7) Uiso 1 1 d . . .
H21 H -0.0159(17) 1.2793(16) 0.0681(15) 0.039(7) Uiso 1 1 d . . .
H22 H -0.183(2) 1.228(2) -0.010(2) 0.092(11) Uiso 1 1 d . . .
H23 H -0.245(2) 1.0442(19) -0.0124(16) 0.065(9) Uiso 1 1 d . . .
H26 H 0.209(2) 0.948(2) 0.4148(12) 0.096(11) Uiso 1 1 d D . .

loop_
_atom_site_aniso_label
_atom_site_aniso_U_11
_atom_site_aniso_U_22
_atom_site_aniso_U_33
_atom_site_aniso_U_23
_atom_site_aniso_U_13
_atom_site_aniso_U_12
N1 0.0519(14) 0.0604(13) 0.0271(11) 0.0045(11) 0.0037(10) 0.0152(12)
O1 0.1106(18) 0.1049(18) 0.0995(19) -0.0405(16) 0.0106(16) -0.0404(16)
O2 0.0696(13) 0.0722(13) 0.0293(11) 0.0032(10) 0.0075(10) 0.0184(11)
O3 0.0720(12) 0.0703(12) 0.0280(9) 0.0082(10) 0.0031(10) 0.0095(11)
C1 0.069(2) 0.0499(17) 0.0517(19) -0.0004(16) 0.0130(17) -0.0022(16)
C2 0.065(2) 0.066(2) 0.073(2) -0.0227(19) 0.0018(18) -0.0099(18)
C3 0.084(3) 0.075(2) 0.046(2) -0.0196(19) 0.0002(19) -0.004(2)
C4 0.0669(19) 0.0584(17) 0.0412(16) -0.0050(15) 0.0175(15) 0.0076(16)
C5 0.0435(15) 0.0454(15) 0.0326(14) -0.0050(13) 0.0039(12) 0.0058(13)
C6 0.0440(16) 0.0555(17) 0.0539(18) 0.0024(15) 0.0027(14) 0.0050(14)
C7 0.0527(18) 0.074(2) 0.057(2) -0.0054(17) -0.0121(15) -0.0011(15)
C8 0.071(2) 0.075(2) 0.0391(17) -0.0005(17) -0.0140(15) 0.0101(17)
C9 0.0589(19) 0.0534(18) 0.0334(16) 0.0082(14) 0.0031(13) 0.0064(16)
C10 0.0448(15) 0.0437(15) 0.0355(14) 0.0018(13) 0.0012(13) 0.0041(14)
C11 0.0563(18) 0.083(2) 0.082(2) 0.012(2) 0.0036(17) -0.0155(17)
C12 0.0523(19) 0.100(2) 0.082(2) -0.003(2) -0.0004(16) 0.0229(17)
C13 0.0446(15) 0.0530(17) 0.0279(13) 0.0009(13) -0.0029(13) -0.0052(13)
C14 0.0520(18) 0.0463(17) 0.0451(18) 0.0022(14) 0.0021(15) 0.0087(15)
C15 0.082(2) 0.089(2) 0.072(2) -0.032(2) -0.0084(18) 0.031(2)
C16 0.0447(16) 0.0459(15) 0.0385(15) 0.0047(14) 0.0092(13) 0.0068(14)
C17 0.064(2) 0.0514(18) 0.0495(19) -0.0014(16) -0.0035(16) 0.0194(18)
C18 0.064(2) 0.083(3) 0.050(2) 0.0024(19) 0.0003(18) 0.026(2)
C19 0.046(2) 0.114(3) 0.072(3) -0.008(3) -0.0051(17) -0.002(2)
C20 0.074(3) 0.083(2) 0.123(3) 0.017(2) -0.013(2) -0.024(2)
C21 0.064(2) 0.068(2) 0.088(3) 0.023(2) -0.0146(19) -0.0052(18)

loop_
_atom_type_symbol
_atom_type_description
_atom_type_scat_dispersion_real
_atom_type_scat_dispersion_imag
_atom_type_scat_source
C C 0.0033 0.0016 'International Tables Vol C Tables 4.2.6.8 and 6.1.1.4'
H H 0.0000 0.0000 'International Tables Vol C Tables 4.2.6.8 and 6.1.1.4'
N N 0.0061 0.0033 'International Tables Vol C Tables 4.2.6.8 and 6.1.1.4'
O O 0.0106 0.0060 'International Tables Vol C Tables 4.2.6.8 and 6.1.1.4'

loop_
_geom_angle_atom_site_label_1
_geom_angle_atom_site_label_2
_geom_angle_atom_site_label_3
_geom_angle
_geom_angle_site_symmetry_1
_geom_angle_site_symmetry_3
_geom_angle_publ_flag
C13 N1 C14 121.7(2) . . ?
C13 N1 H27 119.2 . . ?
C14 N1 H27 119.2 . . ?
C9 O2 H26 113(2) . . ?
C10 C1 C2 124.2(3) . . ?
C10 C1 H1 118.1(13) . . ?
C2 C1 H1 117.3(13) . . ?
O1 C2 C1 120.9(3) . . ?
O1 C2 C3 122.8(3) . . ?
C1 C2 C3 116.3(3) . . ?
C2 C3 C4 110.7(3) . . ?
C2 C3 H2 110.0(15) . . ?
C4 C3 H2 112.6(16) . . ?
C2 C3 H3 106.4(15) . . ?
C4 C3 H3 110.4(15) . . ?
H2 C3 H3 106(2) . . ?
C3 C4 C5 111.6(2) . . ?
C3 C4 H4 109.3 . . ?
C5 C4 H4 109.3 . . ?
C3 C4 H5 109.3 . . ?
C5 C4 H5 109.3 . . ?
H4 C4 H5 108.0 . . ?
C10 C5 C4 108.36(19) . . ?
C10 C5 C13 111.51(19) . . ?
C4 C5 C13 106.01(18) . . ?
C10 C5 C6 111.1(2) . . ?
C4 C5 C6 111.00(19) . . ?
C13 C5 C6 108.78(19) . . ?
C11 C6 C12 107.8(2) . . ?
C11 C6 C7 109.1(2) . . ?
C12 C6 C7 108.6(2) . . ?
C11 C6 C5 111.6(2) . . ?
C12 C6 C5 110.3(2) . . ?
C7 C6 C5 109.4(2) . . ?
C8 C7 C6 114.1(2) . . ?
C8 C7 H7 108.7 . . ?
C6 C7 H7 108.7 . . ?
C8 C7 H6 108.7 . . ?
C6 C7 H6 108.7 . . ?
H7 C7 H6 107.6 . . ?
C9 C8 C7 111.5(2) . . ?
C9 C8 H9 109.3 . . ?
C7 C8 H9 109.3 . . ?
C9 C8 H8 109.3 . . ?
C7 C8 H8 109.3 . . ?
H9 C8 H8 108.0 . . ?
O2 C9 C8 111.4(2) . . ?
O2 C9 C10 106.6(2) . . ?
C8 C9 C10 114.2(2) . . ?
O2 C9 H10 105.0(13) . . ?
C8 C9 H10 110.9(13) . . ?
C10 C9 H10 108.1(12) . . ?
C1 C10 C9 117.7(2) . . ?
C1 C10 C5 121.0(2) . . ?
C9 C10 C5 121.3(2) . . ?
C6 C11 H13 109.5 . . ?
C6 C11 H12 109.5 . . ?
H13 C11 H12 109.5 . . ?
C6 C11 H11 109.5 . . ?
H13 C11 H11 109.5 . . ?
H12 C11 H11 109.5 . . ?
C6 C12 H14 109.5 . . ?
C6 C12 H15 109.5 . . ?
H14 C12 H15 109.5 . . ?
C6 C12 H16 109.5 . . ?
H14 C12 H16 109.5 . . ?
H15 C12 H16 109.5 . . ?
O3 C13 N1 121.1(2) . . ?
O3 C13 C5 120.5(2) . . ?
N1 C13 C5 118.5(2) . . ?
N1 C14 C16 112.5(2) . . ?
N1 C14 C15 108.1(2) . . ?
C16 C14 C15 112.5(2) . . ?
N1 C14 H17 105.2(13) . . ?
C16 C14 H17 109.1(13) . . ?
C15 C14 H17 109.2(13) . . ?
C14 C15 H20 109.5 . . ?
C14 C15 H18 109.5 . . ?
H20 C15 H18 109.5 . . ?
C14 C15 H19 109.5 . . ?
H20 C15 H19 109.5 . . ?
H18 C15 H19 109.5 . . ?
C21 C16 C17 117.2(3) . . ?
C21 C16 C14 122.5(3) . . ?
C17 C16 C14 120.3(2) . . ?
C18 C17 C16 121.8(3) . . ?
C18 C17 H21 118.0(13) . . ?
C16 C17 H21 120.2(13) . . ?
C19 C18 C17 120.9(3) . . ?
C19 C18 H22 118.0(17) . . ?
C17 C18 H22 121.0(18) . . ?
C18 C19 C20 118.9(4) . . ?
C18 C19 H23 122.4(15) . . ?
C20 C19 H23 118.7(16) . . ?
C19 C20 C21 120.5(3) . . ?
C19 C20 H24 119.8 . . ?
C21 C20 H24 119.8 . . ?
C16 C21 C20 120.7(3) . . ?
C16 C21 H25 119.6 . . ?
C20 C21 H25 119.6 . . ?

loop_
_geom_bond_atom_site_label_1
_geom_bond_atom_site_label_2
_geom_bond_distance
_geom_bond_site_symmetry_2
_geom_bond_publ_flag
N1 C13 1.327(3) . ?
N1 C14 1.461(3) . ?
N1 H27 0.8600 . ?
O1 C2 1.230(3) . ?
O2 C9 1.437(3) . ?
O2 H26 0.845(17) . ?
O3 C13 1.224(2) . ?
C1 C10 1.331(3) . ?
C1 C2 1.470(4) . ?
C1 H1 0.97(2) . ?
C2 C3 1.482(4) . ?
C3 C4 1.512(4) . ?
C3 H2 0.96(3) . ?
C3 H3 0.99(3) . ?
C4 C5 1.537(3) . ?
C4 H4 0.9700 . ?
C4 H5 0.9700 . ?
C5 C10 1.531(3) . ?
C5 C13 1.554(3) . ?
C5 C6 1.590(3) . ?
C6 C11 1.529(3) . ?
C6 C12 1.529(3) . ?
C6 C7 1.534(3) . ?
C7 C8 1.510(3) . ?
C7 H7 0.9700 . ?
C7 H6 0.9700 . ?
C8 C9 1.499(3) . ?
C8 H9 0.9700 . ?
C8 H8 0.9700 . ?
C9 C10 1.520(3) . ?
C9 H10 0.995(15) . ?
C11 H13 0.9600 . ?
C11 H12 0.9600 . ?
C11 H11 0.9600 . ?
C12 H14 0.9600 . ?
C12 H15 0.9600 . ?
C12 H16 0.9600 . ?
C14 C16 1.490(3) . ?
C14 C15 1.524(3) . ?
C14 H17 0.95(2) . ?
C15 H20 0.9600 . ?
C15 H18 0.9600 . ?
C15 H19 0.9600 . ?
C16 C21 1.369(3) . ?
C16 C17 1.377(3) . ?
C17 C18 1.368(4) . ?
C17 H21 0.944(18) . ?
C18 C19 1.337(5) . ?
C18 H22 0.94(3) . ?
C19 C20 1.377(4) . ?
C19 H23 0.96(2) . ?
C20 C21 1.383(4) . ?
C20 H24 0.9300 . ?
C21 H25 0.9300 . ?

loop_
_geom_torsion_atom_site_label_1
_geom_torsion_atom_site_label_2
_geom_torsion_atom_site_label_3
_geom_torsion_atom_site_label_4
_geom_torsion
_geom_torsion_site_symmetry_1
_geom_torsion_site_symmetry_2
_geom_torsion_site_symmetry_3
_geom_torsion_site_symmetry_4
_geom_torsion_publ_flag
C10 C1 C2 O1 -177.2(3) . . . . ?
C10 C1 C2 C3 0.9(4) . . . . ?
O1 C2 C3 C4 -151.1(3) . . . . ?
C1 C2 C3 C4 30.8(4) . . . . ?
C2 C3 C4 C5 -59.2(3) . . . . ?
C3 C4 C5 C10 53.9(3) . . . . ?
C3 C4 C5 C13 -65.9(3) . . . . ?
C3 C4 C5 C6 176.1(2) . . . . ?
C10 C5 C6 C11 -165.8(2) . . . . ?
C4 C5 C6 C11 73.6(2) . . . . ?
C13 C5 C6 C11 -42.7(3) . . . . ?
C10 C5 C6 C12 74.4(3) . . . . ?
C4 C5 C6 C12 -46.2(3) . . . . ?
C13 C5 C6 C12 -162.5(2) . . . . ?
C10 C5 C6 C7 -45.0(3) . . . . ?
C4 C5 C6 C7 -165.7(2) . . . . ?
C13 C5 C6 C7 78.1(3) . . . . ?
C11 C6 C7 C8 -178.0(2) . . . . ?
C12 C6 C7 C8 -60.7(3) . . . . ?
C5 C6 C7 C8 59.7(3) . . . . ?
C6 C7 C8 C9 -59.2(3) . . . . ?
C7 C8 C9 O2 -77.4(3) . . . . ?
C7 C8 C9 C10 43.6(3) . . . . ?
C2 C1 C10 C9 175.2(3) . . . . ?
C2 C1 C10 C5 -4.9(4) . . . . ?
O2 C9 C10 C1 -91.4(3) . . . . ?
C8 C9 C10 C1 145.1(2) . . . . ?
O2 C9 C10 C5 88.7(3) . . . . ?
C8 C9 C10 C5 -34.8(3) . . . . ?
C4 C5 C10 C1 -22.4(3) . . . . ?
C13 C5 C10 C1 94.0(3) . . . . ?
C6 C5 C10 C1 -144.5(2) . . . . ?
C4 C5 C10 C9 157.5(2) . . . . ?
C13 C5 C10 C9 -86.2(3) . . . . ?
C6 C5 C10 C9 35.3(3) . . . . ?
C14 N1 C13 O3 2.0(4) . . . . ?
C14 N1 C13 C5 -178.3(2) . . . . ?
C10 C5 C13 O3 -147.5(2) . . . . ?
C4 C5 C13 O3 -29.7(3) . . . . ?
C6 C5 C13 O3 89.7(3) . . . . ?
C10 C5 C13 N1 32.9(3) . . . . ?
C4 C5 C13 N1 150.6(2) . . . . ?
C6 C5 C13 N1 -89.9(2) . . . . ?
C13 N1 C14 C16 75.0(3) . . . . ?
C13 N1 C14 C15 -160.2(2) . . . . ?
N1 C14 C16 C21 24.1(4) . . . . ?
C15 C14 C16 C21 -98.3(3) . . . . ?
N1 C14 C16 C17 -156.6(2) . . . . ?
C15 C14 C16 C17 81.0(3) . . . . ?
C21 C16 C17 C18 0.2(4) . . . . ?
C14 C16 C17 C18 -179.2(3) . . . . ?
C16 C17 C18 C19 -0.3(5) . . . . ?
C17 C18 C19 C20 0.3(5) . . . . ?
C18 C19 C20 C21 -0.2(5) . . . . ?
C17 C16 C21 C20 -0.1(4) . . . . ?
C14 C16 C21 C20 179.2(3) . . . . ?
C19 C20 C21 C16 0.1(5) . . . . ?

loop_
_cod_related_entry_id
_cod_related_entry_database
_cod_related_entry_code
1 ChemSpider 30653331
